data_7029448
loop_
_publ_author_name
'Cui, Lin'
'Yang, Guo-Ping'
'Wu, Wei-Ping'
'Miao, Hui-Hui'
'Shi, Qi-Zhen'
'Wang, Yao-Yu'

_publ_section_title
;
 Solvents and auxiliary ligands co-regulate three antiferromagnetic Co(ii)
 MOFs based on a semi-rigid carboxylate ligand.
;
_journal_issue 15
_journal_name_full 'Dalton transactions (Cambridge, England : 2003)'
_journal_page_first 5823
_journal_page_last 5830
_journal_paper_doi 10.1039/c3dt53342e
_journal_volume 43
_journal_year 2014
_chemical_formula_sum 'C66 H52 Co3 N6 O18'
_chemical_formula_weight 1393.93
_chemical_name_systematic
; 
 ? 
;
_space_group_IT_number 2
_symmetry_cell_setting triclinic
_symmetry_space_group_name_Hall '-P 1'
_symmetry_space_group_name_H-M 'P -1'
_atom_sites_solution_hydrogens geom
_atom_sites_solution_primary direct
_atom_sites_solution_secondary difmap
_audit_creation_method SHELXL-97
_cell_angle_alpha 95.237(2)
_cell_angle_beta 97.074(2)
_cell_angle_gamma 107.616(2)
_cell_formula_units_Z 1
_cell_length_a 11.3568(12)
_cell_length_b 12.0897(13)
_cell_length_c 12.9531(13)
_cell_measurement_reflns_used 1633
_cell_measurement_temperature 296(2)
_cell_measurement_theta_max 22.167
_cell_measurement_theta_min 2.722
_cell_volume 1666.6(3)
_computing_cell_refinement 'Bruker SMART'
_computing_data_collection 'Bruker SMART'
_computing_data_reduction 'Bruker SMART'
_computing_molecular_graphics 'Bruker SHELXTL'
_computing_publication_material 'Bruker SHELXTL'
_computing_structure_refinement 'SHELXL-97 (Sheldrick, 1997)'
_computing_structure_solution 'SHELXS-97 (Sheldrick, 1990)'
_diffrn_ambient_temperature 296(2)
_diffrn_measured_fraction_theta_full 0.991
_diffrn_measured_fraction_theta_max 0.991
_diffrn_measurement_device_type 'Bruck 1000 CCD area detector'
_diffrn_measurement_method '\w scans'
_diffrn_radiation_monochromator graphite
_diffrn_radiation_source 'fine-focus sealed tube'
_diffrn_radiation_type MoK\a
_diffrn_radiation_wavelength 0.71073
_diffrn_reflns_av_R_equivalents 0.0258
_diffrn_reflns_av_sigmaI/netI 0.0632
_diffrn_reflns_limit_h_max 13
_diffrn_reflns_limit_h_min -13
_diffrn_reflns_limit_k_max 14
_diffrn_reflns_limit_k_min -14
_diffrn_reflns_limit_l_max 15
_diffrn_reflns_limit_l_min -8
_diffrn_reflns_number 8559
_diffrn_reflns_theta_full 25.10
_diffrn_reflns_theta_max 25.10
_diffrn_reflns_theta_min 1.91
_exptl_absorpt_coefficient_mu 0.811
_exptl_absorpt_correction_T_max 0.8545
_exptl_absorpt_correction_T_min 0.7813
_exptl_absorpt_correction_type multi-scan
_exptl_absorpt_process_details sadabs
_exptl_crystal_colour pink
_exptl_crystal_density_diffrn 1.389
_exptl_crystal_density_method 'not measured'
_exptl_crystal_description block
_exptl_crystal_F_000 715
_exptl_crystal_size_max 0.32
_exptl_crystal_size_mid 0.25
_exptl_crystal_size_min 0.20
_platon_squeeze_details
;
;
_refine_diff_density_max 0.772
_refine_diff_density_min -0.410
_refine_diff_density_rms 0.066
_refine_ls_extinction_method none
_refine_ls_goodness_of_fit_ref 1.007
_refine_ls_hydrogen_treatment constr
_refine_ls_matrix_type full
_refine_ls_number_parameters 421
_refine_ls_number_reflns 5900
_refine_ls_number_restraints 0
_refine_ls_restrained_S_all 1.007
_refine_ls_R_factor_all 0.0627
_refine_ls_R_factor_gt 0.0484
_refine_ls_shift/su_max 0.000
_refine_ls_shift/su_mean 0.000
_refine_ls_structure_factor_coef Fsqd
_refine_ls_weighting_details 'calc w=1/[\s^2^(Fo^2^)+(0.0440P)^2^+0.2486P] where P=(Fo^2^+2Fc^2^)/3'
_refine_ls_weighting_scheme calc
_refine_ls_wR_factor_gt 0.1017
_refine_ls_wR_factor_ref 0.1084
_reflns_number_gt 4484
_reflns_number_total 5900
_reflns_threshold_expression >2sigma(I)
_cod_data_source_file c3dt53342e.txt
_cod_data_source_block 1
_cod_original_sg_symbol_H-M P-1
_cod_database_code 7029448

loop_
_symmetry_equiv_pos_as_xyz
'x, y, z'
'-x, -y, -z'

loop_
_atom_site_label
_atom_site_type_symbol
_atom_site_fract_x
_atom_site_fract_y
_atom_site_fract_z
_atom_site_U_iso_or_equiv
_atom_site_adp_type
_atom_site_occupancy
_atom_site_symmetry_multiplicity
_atom_site_calc_flag
_atom_site_refinement_flags
C1 C 0.9395(3) 0.4877(3) 0.9864(3) 0.0380(9) Uani 1 1 d .
H1 H 0.9113 0.5456 0.9598 0.046 Uiso 1 1 calc R
C2 C 0.8444(3) 0.3765(3) 0.9942(3) 0.0346(8) Uani 1 1 d .
C3 C 0.8705(3) 0.2801(3) 1.0292(3) 0.0410(9) Uani 1 1 d .
H3 H 0.9527 0.2843 1.0526 0.049 Uiso 1 1 calc R
C4 C 0.7748(3) 0.1788(3) 1.0291(3) 0.0407(9) Uani 1 1 d .
H4 H 0.7956 0.1149 1.0508 0.049 Uiso 1 1 calc R
C5 C 0.6292(3) 0.2590(3) 0.9699(3) 0.0383(9) Uani 1 1 d .
H5 H 0.5458 0.2539 0.9518 0.046 Uiso 1 1 calc R
C6 C 0.7191(3) 0.3634(3) 0.9637(3) 0.0429(10) Uani 1 1 d .
H6 H 0.6957 0.4248 0.9390 0.051 Uiso 1 1 calc R
C7 C 0.2946(3) 0.1114(3) 0.9506(3) 0.0294(8) Uani 1 1 d .
C8 C 0.1798(3) 0.0994(3) 0.8728(3) 0.0296(8) Uani 1 1 d .
C9 C 0.1000(3) 0.1629(3) 0.8924(3) 0.0355(8) Uani 1 1 d .
H9 H 0.1157 0.2109 0.9562 0.043 Uiso 1 1 calc R
C10 C -0.0029(3) 0.1567(3) 0.8193(3) 0.0361(8) Uani 1 1 d .
H10 H -0.0546 0.2011 0.8332 0.043 Uiso 1 1 calc R
C11 C -0.0272(3) 0.0831(3) 0.7252(3) 0.0285(8) Uani 1 1 d .
C12 C 0.0489(3) 0.0163(3) 0.7059(3) 0.0351(8) Uani 1 1 d .
H12 H 0.0303 -0.0349 0.6437 0.042 Uiso 1 1 calc R
C13 C 0.1521(3) 0.0248(3) 0.7780(3) 0.0338(8) Uani 1 1 d .
H13 H 0.2037 -0.0195 0.7635 0.041 Uiso 1 1 calc R
C14 C -0.1999(3) 0.1440(3) 0.6583(2) 0.0276(7) Uani 1 1 d .
C15 C -0.2922(3) 0.1164(3) 0.7200(3) 0.0345(8) Uani 1 1 d .
H15 H -0.3009 0.0538 0.7584 0.041 Uiso 1 1 calc R
C16 C -0.3720(3) 0.1832(3) 0.7239(3) 0.0375(9) Uani 1 1 d .
H16 H -0.4372 0.1634 0.7627 0.045 Uiso 1 1 calc R
C17 C -0.3546(3) 0.2792(3) 0.6702(3) 0.0344(8) Uani 1 1 d .
H17 H -0.4059 0.3258 0.6761 0.041 Uiso 1 1 calc R
C18 C -0.2620(3) 0.3069(3) 0.6079(2) 0.0260(7) Uani 1 1 d .
C19 C -0.1837(3) 0.2366(3) 0.5987(2) 0.0257(7) Uani 1 1 d .
C20 C -0.0861(3) 0.2526(3) 0.5269(3) 0.0272(7) Uani 1 1 d .
C21 C 0.3434(3) 0.2650(3) 0.4146(3) 0.0418(9) Uani 1 1 d .
H21 H 0.3510 0.3224 0.3705 0.050 Uiso 1 1 calc R
C22 C 0.4208(4) 0.1971(3) 0.4101(3) 0.0445(10) Uani 1 1 d .
H22 H 0.4782 0.2087 0.3635 0.053 Uiso 1 1 calc R
C23 C 0.4131(3) 0.1121(3) 0.4746(3) 0.0345(8) Uani 1 1 d .
C24 C 0.3217(4) 0.0966(3) 0.5393(3) 0.0450(10) Uani 1 1 d .
H24 H 0.3106 0.0381 0.5826 0.054 Uiso 1 1 calc R
C25 C 0.2481(4) 0.1682(3) 0.5387(3) 0.0403(9) Uani 1 1 d .
H25 H 0.1878 0.1567 0.5826 0.048 Uiso 1 1 calc R
C26 C 0.4996(4) 0.0417(3) 0.4712(3) 0.0425(9) Uani 1 1 d .
H26 H 0.5572 0.0580 0.4251 0.051 Uiso 1 1 calc R
C27 C 0.4009(4) 0.5103(4) 0.6724(3) 0.0558(12) Uani 1 1 d .
H27 H 0.4321 0.5452 0.6161 0.067 Uiso 1 1 calc R
C28 C 0.4761(4) 0.5413(4) 0.7686(3) 0.0558(12) Uani 1 1 d .
H28 H 0.5555 0.5958 0.7757 0.067 Uiso 1 1 calc R
C29 C 0.4351(3) 0.4925(3) 0.8544(3) 0.0339(8) Uani 1 1 d .
C30 C 0.3169(4) 0.4110(4) 0.8359(3) 0.0534(11) Uani 1 1 d .
H30 H 0.2839 0.3742 0.8907 0.064 Uiso 1 1 calc R
C31 C 0.2485(4) 0.3843(3) 0.7377(3) 0.0473(10) Uani 1 1 d .
H31 H 0.1699 0.3278 0.7278 0.057 Uiso 1 1 calc R
C32 C 0.5136(3) 0.5260(3) 0.9581(2) 0.0347(8) Uani 1 1 d .
H32 H 0.5876 0.5881 0.9657 0.042 Uiso 1 1 calc R
C33 C -0.2407(3) 0.4157(3) 0.5558(3) 0.0299(8) Uani 1 1 d .
Co1 Co 0.5000 0.0000 1.0000 0.02448(16) Uani 1 2 d S
Co2 Co 0.17723(4) 0.38563(4) 0.50055(3) 0.02604(14) Uani 1 1 d .
N1 N 0.2872(3) 0.4343(2) 0.6548(2) 0.0316(7) Uani 1 1 d .
N2 N 0.2585(3) 0.2536(2) 0.4783(2) 0.0323(7) Uani 1 1 d .
N3 N 0.6539(2) 0.1652(2) 1.0002(2) 0.0306(7) Uani 1 1 d .
O1 O 0.0251(2) 0.30967(19) 0.56889(17) 0.0313(5) Uani 1 1 d .
O2 O -0.1211(2) 0.2045(2) 0.43469(17) 0.0360(6) Uani 1 1 d .
O3 O -0.1524(2) 0.44468(19) 0.50349(19) 0.0375(6) Uani 1 1 d .
O4 O -0.3066(2) 0.4811(2) 0.57060(19) 0.0392(6) Uani 1 1 d .
O5 O 0.3098(2) 0.1680(2) 1.0399(2) 0.0487(7) Uani 1 1 d .
O6 O 0.3690(2) 0.06052(19) 0.91967(17) 0.0319(5) Uani 1 1 d .
O8 O -0.1246(2) 0.07280(19) 0.64654(17) 0.0347(6) Uani 1 1 d .
O9 O 0.0720(2) 0.3228(2) 0.34268(18) 0.0415(6) Uani 1 1 d .
O10 O 0.4722(2) 0.0773(2) 1.14543(17) 0.0368(6) Uani 1 1 d .
H9A H 0.0322 0.3669 0.3266 0.055 Uiso 1 1 d R
H9B H -0.0104 0.2645 0.3552 0.055 Uiso 1 1 d R
H10A H 0.4320 0.1222 1.1343 0.055 Uiso 1 1 d R
H10B H 0.5500 0.1315 1.1896 0.055 Uiso 1 1 d R

loop_
_atom_site_aniso_label
_atom_site_aniso_U_11
_atom_site_aniso_U_22
_atom_site_aniso_U_33
_atom_site_aniso_U_23
_atom_site_aniso_U_13
_atom_site_aniso_U_12
C1 0.0314(19) 0.0261(18) 0.055(2) 0.0074(16) 0.0124(18) 0.0046(16)
C2 0.0237(19) 0.0279(18) 0.047(2) -0.0033(16) 0.0080(16) 0.0021(15)
C3 0.0224(19) 0.032(2) 0.064(3) 0.0105(18) 0.0024(18) 0.0024(16)
C4 0.027(2) 0.0317(19) 0.062(3) 0.0169(18) 0.0009(18) 0.0057(16)
C5 0.0234(19) 0.034(2) 0.054(2) 0.0072(17) 0.0060(17) 0.0043(15)
C6 0.029(2) 0.0268(19) 0.075(3) 0.0142(18) 0.0108(19) 0.0093(16)
C7 0.0224(18) 0.0262(18) 0.037(2) 0.0074(15) -0.0007(15) 0.0047(15)
C8 0.0233(18) 0.0282(18) 0.037(2) 0.0098(15) 0.0000(15) 0.0074(15)
C9 0.036(2) 0.036(2) 0.035(2) 0.0014(16) -0.0032(16) 0.0161(16)
C10 0.035(2) 0.035(2) 0.041(2) 0.0012(16) -0.0010(17) 0.0198(16)
C11 0.0281(19) 0.0255(17) 0.0309(19) 0.0082(14) -0.0028(15) 0.0087(14)
C12 0.040(2) 0.0309(19) 0.035(2) 0.0031(15) -0.0004(16) 0.0146(16)
C13 0.032(2) 0.0322(19) 0.041(2) 0.0078(16) 0.0011(16) 0.0160(16)
C14 0.0249(18) 0.0291(18) 0.0265(18) 0.0009(14) -0.0044(14) 0.0096(14)
C15 0.037(2) 0.036(2) 0.0273(19) 0.0098(15) -0.0025(16) 0.0072(16)
C16 0.036(2) 0.041(2) 0.037(2) 0.0102(17) 0.0124(17) 0.0102(17)
C17 0.032(2) 0.037(2) 0.037(2) 0.0026(16) 0.0069(16) 0.0147(16)
C18 0.0240(17) 0.0266(17) 0.0246(18) 0.0035(13) -0.0027(14) 0.0063(14)
C19 0.0206(17) 0.0270(17) 0.0259(18) 0.0015(13) -0.0043(13) 0.0058(14)
C20 0.0271(19) 0.0252(17) 0.0302(19) 0.0046(14) 0.0007(15) 0.0110(15)
C21 0.046(2) 0.045(2) 0.049(2) 0.0189(18) 0.0188(19) 0.0286(19)
C22 0.050(2) 0.048(2) 0.049(2) 0.0092(19) 0.021(2) 0.028(2)
C23 0.035(2) 0.0323(19) 0.039(2) -0.0023(16) 0.0012(17) 0.0188(16)
C24 0.056(3) 0.036(2) 0.053(3) 0.0169(18) 0.009(2) 0.0246(19)
C25 0.046(2) 0.035(2) 0.051(2) 0.0141(17) 0.0164(19) 0.0232(18)
C26 0.042(2) 0.040(2) 0.048(2) 0.0003(17) 0.0029(18) 0.0201(19)
C27 0.040(2) 0.077(3) 0.032(2) 0.020(2) -0.0036(18) -0.008(2)
C28 0.033(2) 0.072(3) 0.040(2) 0.019(2) -0.0096(18) -0.014(2)
C29 0.031(2) 0.037(2) 0.031(2) 0.0049(15) -0.0007(15) 0.0088(16)
C30 0.043(2) 0.063(3) 0.036(2) 0.0186(19) -0.0063(18) -0.008(2)
C31 0.040(2) 0.051(2) 0.035(2) 0.0122(18) -0.0062(18) -0.0049(19)
C32 0.030(2) 0.036(2) 0.032(2) 0.0039(15) -0.0036(16) 0.0052(16)
C33 0.0305(19) 0.0317(18) 0.0275(19) 0.0004(14) -0.0021(15) 0.0135(16)
Co1 0.0179(3) 0.0244(3) 0.0295(4) 0.0060(3) 0.0010(3) 0.0046(3)
Co2 0.0256(3) 0.0290(3) 0.0271(3) 0.00561(19) 0.00308(19) 0.0138(2)
N1 0.0287(16) 0.0342(16) 0.0302(16) 0.0063(13) 0.0008(13) 0.0085(13)
N2 0.0341(17) 0.0317(16) 0.0377(17) 0.0077(13) 0.0079(14) 0.0185(13)
N3 0.0246(16) 0.0277(15) 0.0352(17) 0.0042(12) 0.0030(13) 0.0031(12)
O1 0.0217(12) 0.0417(14) 0.0294(13) 0.0056(10) 0.0019(10) 0.0090(10)
O2 0.0374(14) 0.0397(14) 0.0267(13) -0.0045(10) 0.0005(11) 0.0104(11)
O3 0.0394(15) 0.0353(14) 0.0475(15) 0.0179(11) 0.0192(12) 0.0181(12)
O4 0.0414(15) 0.0399(14) 0.0483(16) 0.0162(11) 0.0140(12) 0.0252(12)
O5 0.0404(16) 0.0618(18) 0.0434(16) -0.0085(13) -0.0100(12) 0.0262(13)
O6 0.0252(13) 0.0342(13) 0.0366(14) 0.0081(10) 0.0007(10) 0.0108(11)
O8 0.0376(14) 0.0342(13) 0.0341(14) 0.0033(10) -0.0065(11) 0.0195(11)
O9 0.0383(15) 0.0481(15) 0.0373(15) 0.0051(11) 0.0004(12) 0.0152(12)
O10 0.0306(14) 0.0433(14) 0.0347(14) 0.0055(11) 0.0027(11) 0.0100(11)

loop_
_atom_type_symbol
_atom_type_description
_atom_type_scat_dispersion_real
_atom_type_scat_dispersion_imag
_atom_type_scat_source
C C 0.0033 0.0016 'International Tables Vol C Tables 4.2.6.8 and 6.1.1.4'
H H 0.0000 0.0000 'International Tables Vol C Tables 4.2.6.8 and 6.1.1.4'
Co Co 0.3494 0.9721 'International Tables Vol C Tables 4.2.6.8 and 6.1.1.4'
N N 0.0061 0.0033 'International Tables Vol C Tables 4.2.6.8 and 6.1.1.4'
O O 0.0106 0.0060 'International Tables Vol C Tables 4.2.6.8 and 6.1.1.4'

loop_
_geom_angle_atom_site_label_1
_geom_angle_atom_site_label_2
_geom_angle_atom_site_label_3
_geom_angle
_geom_angle_site_symmetry_1
_geom_angle_site_symmetry_3
C1 C1 C2 125.7(4) 2_767 .
C1 C1 H1 117.2 2_767 .
C2 C1 H1 117.2 . .
C6 C2 C3 116.1(3) . .
C6 C2 C1 119.3(3) . .
C3 C2 C1 124.6(3) . .
C4 C3 C2 119.8(3) . .
C4 C3 H3 120.1 . .
C2 C3 H3 120.1 . .
N3 C4 C3 124.6(3) . .
N3 C4 H4 117.7 . .
C3 C4 H4 117.7 . .
N3 C5 C6 124.4(3) . .
N3 C5 H5 117.8 . .
C6 C5 H5 117.8 . .
C5 C6 C2 119.8(3) . .
C5 C6 H6 120.1 . .
C2 C6 H6 120.1 . .
O5 C7 O6 124.7(3) . .
O5 C7 C8 119.4(3) . .
O6 C7 C8 115.9(3) . .
C9 C8 C13 118.2(3) . .
C9 C8 C7 121.1(3) . .
C13 C8 C7 120.6(3) . .
C8 C9 C10 121.7(3) . .
C8 C9 H9 119.2 . .
C10 C9 H9 119.2 . .
C11 C10 C9 118.8(3) . .
C11 C10 H10 120.6 . .
C9 C10 H10 120.6 . .
O8 C11 C12 116.3(3) . .
O8 C11 C10 123.4(3) . .
C12 C11 C10 120.2(3) . .
C13 C12 C11 120.5(3) . .
C13 C12 H12 119.8 . .
C11 C12 H12 119.8 . .
C12 C13 C8 120.5(3) . .
C12 C13 H13 119.7 . .
C8 C13 H13 119.7 . .
C15 C14 O8 120.1(3) . .
C15 C14 C19 122.6(3) . .
O8 C14 C19 117.2(3) . .
C14 C15 C16 118.9(3) . .
C14 C15 H15 120.5 . .
C16 C15 H15 120.5 . .
C17 C16 C15 120.1(3) . .
C17 C16 H16 120.0 . .
C15 C16 H16 120.0 . .
C16 C17 C18 121.0(3) . .
C16 C17 H17 119.5 . .
C18 C17 H17 119.5 . .
C17 C18 C19 119.8(3) . .
C17 C18 C33 119.6(3) . .
C19 C18 C33 120.4(3) . .
C14 C19 C18 117.5(3) . .
C14 C19 C20 117.9(3) . .
C18 C19 C20 124.7(3) . .
O2 C20 O1 126.4(3) . .
O2 C20 C19 117.4(3) . .
O1 C20 C19 116.1(3) . .
N2 C21 C22 124.0(3) . .
N2 C21 H21 118.0 . .
C22 C21 H21 118.0 . .
C23 C22 C21 119.7(4) . .
C23 C22 H22 120.1 . .
C21 C22 H22 120.1 . .
C22 C23 C24 116.9(3) . .
C22 C23 C26 119.2(3) . .
C24 C23 C26 123.8(3) . .
C25 C24 C23 119.5(3) . .
C25 C24 H24 120.3 . .
C23 C24 H24 120.3 . .
N2 C25 C24 123.5(3) . .
N2 C25 H25 118.2 . .
C24 C25 H25 118.2 . .
C26 C26 C23 124.6(5) 2_656 .
C26 C26 H26 117.7 2_656 .
C23 C26 H26 117.7 . .
N1 C27 C28 124.1(4) . .
N1 C27 H27 117.9 . .
C28 C27 H27 117.9 . .
C27 C28 C29 120.5(3) . .
C27 C28 H28 119.7 . .
C29 C28 H28 119.7 . .
C28 C29 C30 115.6(3) . .
C28 C29 C32 121.2(3) . .
C30 C29 C32 123.2(3) . .
C31 C30 C29 120.3(4) . .
C31 C30 H30 119.8 . .
C29 C30 H30 119.8 . .
N1 C31 C30 124.0(4) . .
N1 C31 H31 118.0 . .
C30 C31 H31 118.0 . .
C32 C32 C29 124.6(4) 2_667 .
C32 C32 H32 117.7 2_667 .
C29 C32 H32 117.7 . .
O3 C33 O4 120.6(3) . .
O3 C33 C18 119.9(3) . .
O4 C33 C18 119.3(3) . .
O3 C33 Co2 59.91(17) . 2_566
O4 C33 Co2 61.14(17) . 2_566
C18 C33 Co2 169.4(2) . 2_566
O6 Co1 O6 180.000(1) 2_657 .
O6 Co1 O10 89.38(9) 2_657 .
O6 Co1 O10 90.62(9) . .
O6 Co1 O10 90.62(9) 2_657 2_657
O6 Co1 O10 89.38(9) . 2_657
O10 Co1 O10 180.0 . 2_657
O6 Co1 N3 87.30(10) 2_657 .
O6 Co1 N3 92.70(10) . .
O10 Co1 N3 86.77(9) . .
O10 Co1 N3 93.23(9) 2_657 .
O6 Co1 N3 92.70(10) 2_657 2_657
O6 Co1 N3 87.30(10) . 2_657
O10 Co1 N3 93.23(9) . 2_657
O10 Co1 N3 86.77(9) 2_657 2_657
N3 Co1 N3 180.00(10) . 2_657
O1 Co2 N2 103.83(10) . .
O1 Co2 N1 88.25(9) . .
N2 Co2 N1 87.46(11) . .
O1 Co2 O3 97.80(9) . 2_566
N2 Co2 O3 158.38(10) . 2_566
N1 Co2 O3 93.32(10) . 2_566
O1 Co2 O9 92.46(9) . .
N2 Co2 O9 87.38(10) . .
N1 Co2 O9 174.81(10) . .
O3 Co2 O9 91.67(9) 2_566 .
O1 Co2 O4 158.20(9) . 2_566
N2 Co2 O4 97.87(10) . 2_566
N1 Co2 O4 94.79(10) . 2_566
O3 Co2 O4 60.51(8) 2_566 2_566
O9 Co2 O4 86.44(9) . 2_566
O1 Co2 C33 127.86(10) . 2_566
N2 Co2 C33 128.15(11) . 2_566
N1 Co2 C33 96.90(10) . 2_566
O3 Co2 C33 30.31(9) 2_566 2_566
O9 Co2 C33 86.72(10) . 2_566
O4 Co2 C33 30.35(9) 2_566 2_566
C27 N1 C31 115.4(3) . .
C27 N1 Co2 122.0(2) . .
C31 N1 Co2 122.5(2) . .
C21 N2 C25 116.3(3) . .
C21 N2 Co2 119.1(2) . .
C25 N2 Co2 123.5(2) . .
C5 N3 C4 115.3(3) . .
C5 N3 Co1 120.5(2) . .
C4 N3 Co1 124.1(2) . .
C20 O1 Co2 129.8(2) . .
C33 O3 Co2 89.78(19) . 2_566
C33 O4 Co2 88.5(2) . 2_566
C7 O6 Co1 132.1(2) . .
C11 O8 C14 119.1(2) . .
Co2 O9 H9A 109.2 . .
Co2 O9 H9B 103.4 . .
H9A O9 H9B 87.8 . .
Co1 O10 H10A 109.4 . .
Co1 O10 H10B 114.5 . .
H10A O10 H10B 101.1 . .

loop_
_geom_bond_atom_site_label_1
_geom_bond_atom_site_label_2
_geom_bond_distance
_geom_bond_site_symmetry_2
C1 C1 1.310(7) 2_767
C1 C2 1.468(4) .
C1 H1 0.9300 .
C2 C6 1.386(5) .
C2 C3 1.386(5) .
C3 C4 1.370(5) .
C3 H3 0.9300 .
C4 N3 1.333(4) .
C4 H4 0.9300 .
C5 N3 1.328(4) .
C5 C6 1.379(5) .
C5 H5 0.9300 .
C6 H6 0.9300 .
C7 O5 1.253(4) .
C7 O6 1.267(4) .
C7 C8 1.507(4) .
C8 C9 1.384(5) .
C8 C13 1.397(5) .
C9 C10 1.389(5) .
C9 H9 0.9300 .
C10 C11 1.387(4) .
C10 H10 0.9300 .
C11 O8 1.377(4) .
C11 C12 1.378(5) .
C12 C13 1.377(5) .
C12 H12 0.9300 .
C13 H13 0.9300 .
C14 C15 1.375(4) .
C14 O8 1.397(4) .
C14 C19 1.397(4) .
C15 C16 1.387(5) .
C15 H15 0.9300 .
C16 C17 1.383(5) .
C16 H16 0.9300 .
C17 C18 1.384(4) .
C17 H17 0.9300 .
C18 C19 1.412(4) .
C18 C33 1.501(4) .
C19 C20 1.512(4) .
C20 O2 1.241(4) .
C20 O1 1.265(4) .
C21 N2 1.329(4) .
C21 C22 1.375(5) .
C21 H21 0.9300 .
C22 C23 1.371(5) .
C22 H22 0.9300 .
C23 C24 1.393(5) .
C23 C26 1.483(5) .
C24 C25 1.374(5) .
C24 H24 0.9300 .
C25 N2 1.337(4) .
C25 H25 0.9300 .
C26 C26 1.310(7) 2_656
C26 H26 0.9300 .
C27 N1 1.317(4) .
C27 C28 1.371(5) .
C27 H27 0.9300 .
C28 C29 1.372(5) .
C28 H28 0.9300 .
C29 C30 1.381(5) .
C29 C32 1.467(5) .
C30 C31 1.362(5) .
C30 H30 0.9300 .
C31 N1 1.337(4) .
C31 H31 0.9300 .
C32 C32 1.325(6) 2_667
C32 H32 0.9300 .
C33 O3 1.259(4) .
C33 O4 1.261(4) .
C33 Co2 2.494(3) 2_566
Co1 O6 2.061(2) 2_657
Co1 O6 2.061(2) .
Co1 O10 2.127(2) .
Co1 O10 2.127(2) 2_657
Co1 N3 2.221(3) .
Co1 N3 2.221(3) 2_657
Co2 O1 2.044(2) .
Co2 N2 2.087(3) .
Co2 N1 2.150(3) .
Co2 O3 2.158(2) 2_566
Co2 O9 2.180(2) .
Co2 O4 2.185(2) 2_566
Co2 C33 2.494(3) 2_566
O3 Co2 2.158(2) 2_566
O4 Co2 2.185(2) 2_566
O9 H9A 0.8220 .
O9 H9B 1.0285 .
O10 H10A 0.8200 .
O10 H10B 0.9974 .

loop_
_geom_torsion_atom_site_label_1
_geom_torsion_atom_site_label_2
_geom_torsion_atom_site_label_3
_geom_torsion_atom_site_label_4
_geom_torsion
_geom_torsion_site_symmetry_1
_geom_torsion_site_symmetry_4
C1 C1 C2 C6 179.1(5) 2_767 .
C1 C1 C2 C3 -1.9(7) 2_767 .
C6 C2 C3 C4 1.8(5) . .
C1 C2 C3 C4 -177.2(4) . .
C2 C3 C4 N3 -2.2(6) . .
N3 C5 C6 C2 -2.7(6) . .
C3 C2 C6 C5 0.4(5) . .
C1 C2 C6 C5 179.5(3) . .
O5 C7 C8 C9 9.1(5) . .
O6 C7 C8 C9 -171.8(3) . .
O5 C7 C8 C13 -171.8(3) . .
O6 C7 C8 C13 7.4(4) . .
C13 C8 C9 C10 -2.1(5) . .
C7 C8 C9 C10 177.0(3) . .
C8 C9 C10 C11 1.3(5) . .
C9 C10 C11 O8 -178.2(3) . .
C9 C10 C11 C12 0.9(5) . .
O8 C11 C12 C13 177.0(3) . .
C10 C11 C12 C13 -2.2(5) . .
C11 C12 C13 C8 1.3(5) . .
C9 C8 C13 C12 0.8(5) . .
C7 C8 C13 C12 -178.3(3) . .
O8 C14 C15 C16 -175.0(3) . .
C19 C14 C15 C16 -0.4(5) . .
C14 C15 C16 C17 -2.9(5) . .
C15 C16 C17 C18 3.2(5) . .
C16 C17 C18 C19 -0.1(5) . .
C16 C17 C18 C33 -176.4(3) . .
C15 C14 C19 C18 3.4(5) . .
O8 C14 C19 C18 178.2(3) . .
C15 C14 C19 C20 -175.0(3) . .
O8 C14 C19 C20 -0.3(4) . .
C17 C18 C19 C14 -3.1(4) . .
C33 C18 C19 C14 173.1(3) . .
C17 C18 C19 C20 175.2(3) . .
C33 C18 C19 C20 -8.6(5) . .
C14 C19 C20 O2 92.6(4) . .
C18 C19 C20 O2 -85.7(4) . .
C14 C19 C20 O1 -84.1(4) . .
C18 C19 C20 O1 97.6(4) . .
N2 C21 C22 C23 -0.5(6) . .
C21 C22 C23 C24 2.5(6) . .
C21 C22 C23 C26 -178.2(3) . .
C22 C23 C24 C25 -2.4(5) . .
C26 C23 C24 C25 178.3(3) . .
C23 C24 C25 N2 0.2(6) . .
C22 C23 C26 C26 -179.7(5) . 2_656
C24 C23 C26 C26 -0.5(7) . 2_656
N1 C27 C28 C29 0.1(8) . .
C27 C28 C29 C30 1.1(6) . .
C27 C28 C29 C32 -179.1(4) . .
C28 C29 C30 C31 -0.6(6) . .
C32 C29 C30 C31 179.6(4) . .
C29 C30 C31 N1 -1.3(7) . .
C28 C29 C32 C32 -172.3(5) . 2_667
C30 C29 C32 C32 7.5(7) . 2_667
C17 C18 C33 O3 176.2(3) . .
C19 C18 C33 O3 0.0(5) . .
C17 C18 C33 O4 0.8(5) . .
C19 C18 C33 O4 -175.4(3) . .
C17 C18 C33 Co2 90.3(13) . 2_566
C19 C18 C33 Co2 -86.0(13) . 2_566
C28 C27 N1 C31 -1.9(7) . .
C28 C27 N1 Co2 -177.8(4) . .
C30 C31 N1 C27 2.5(6) . .
C30 C31 N1 Co2 178.4(3) . .
O1 Co2 N1 C27 -167.0(3) . .
N2 Co2 N1 C27 89.1(3) . .
O3 Co2 N1 C27 -69.3(3) 2_566 .
O9 Co2 N1 C27 95.0(11) . .
O4 Co2 N1 C27 -8.6(3) 2_566 .
C33 Co2 N1 C27 -39.0(3) 2_566 .
O1 Co2 N1 C31 17.4(3) . .
N2 Co2 N1 C31 -86.6(3) . .
O3 Co2 N1 C31 115.1(3) 2_566 .
O9 Co2 N1 C31 -80.7(11) . .
O4 Co2 N1 C31 175.8(3) 2_566 .
C33 Co2 N1 C31 145.3(3) 2_566 .
C22 C21 N2 C25 -1.6(6) . .
C22 C21 N2 Co2 166.3(3) . .
C24 C25 N2 C21 1.7(5) . .
C24 C25 N2 Co2 -165.6(3) . .
O1 Co2 N2 C21 165.2(3) . .
N1 Co2 N2 C21 -107.2(3) . .
O3 Co2 N2 C21 -14.6(5) 2_566 .
O9 Co2 N2 C21 73.3(3) . .
O4 Co2 N2 C21 -12.7(3) 2_566 .
C33 Co2 N2 C21 -10.4(3) 2_566 .
O1 Co2 N2 C25 -27.7(3) . .
N1 Co2 N2 C25 59.8(3) . .
O3 Co2 N2 C25 152.4(3) 2_566 .
O9 Co2 N2 C25 -119.6(3) . .
O4 Co2 N2 C25 154.3(3) 2_566 .
C33 Co2 N2 C25 156.6(3) 2_566 .
C6 C5 N3 C4 2.5(5) . .
C6 C5 N3 Co1 -177.3(3) . .
C3 C4 N3 C5 0.0(6) . .
C3 C4 N3 Co1 179.8(3) . .
O6 Co1 N3 C5 -169.9(3) 2_657 .
O6 Co1 N3 C5 10.1(3) . .
O10 Co1 N3 C5 -80.4(3) . .
O10 Co1 N3 C5 99.6(3) 2_657 .
N3 Co1 N3 C5 41(100) 2_657 .
O6 Co1 N3 C4 10.3(3) 2_657 .
O6 Co1 N3 C4 -169.7(3) . .
O10 Co1 N3 C4 99.8(3) . .
O10 Co1 N3 C4 -80.2(3) 2_657 .
N3 Co1 N3 C4 -139(100) 2_657 .
O2 C20 O1 Co2 19.7(5) . .
C19 C20 O1 Co2 -163.8(2) . .
N2 Co2 O1 C20 -90.0(3) . .
N1 Co2 O1 C20 -177.0(3) . .
O3 Co2 O1 C20 89.9(3) 2_566 .
O9 Co2 O1 C20 -2.1(3) . .
O4 Co2 O1 C20 84.5(4) 2_566 .
C33 Co2 O1 C20 85.7(3) 2_566 .
O4 C33 O3 Co2 7.7(3) . 2_566
C18 C33 O3 Co2 -167.7(3) . 2_566
O3 C33 O4 Co2 -7.6(3) . 2_566
C18 C33 O4 Co2 167.8(3) . 2_566
O5 C7 O6 Co1 22.9(5) . .
C8 C7 O6 Co1 -156.2(2) . .
O6 Co1 O6 C7 35(100) 2_657 .
O10 Co1 O6 C7 -6.9(3) . .
O10 Co1 O6 C7 173.1(3) 2_657 .
N3 Co1 O6 C7 -93.7(3) . .
N3 Co1 O6 C7 86.3(3) 2_657 .
C12 C11 O8 C14 -175.7(3) . .
C10 C11 O8 C14 3.5(5) . .
C15 C14 O8 C11 -79.1(4) . .
C19 C14 O8 C11 106.0(3) . .

loop_
_platon_squeeze_void_nr
_platon_squeeze_void_average_x
_platon_squeeze_void_average_y
_platon_squeeze_void_average_z
_platon_squeeze_void_volume
_platon_squeeze_void_count_electrons
1 0.181 0.621 0.751 56.0 17.8
2 -0.182 0.378 0.249 56.0 17.1
3 0.160 0.258 0.169 50.5 10.1
4 0.840 0.742 0.831 50.5 10.8
